data_1527061
loop_
_publ_author_name
'Abrahams, S.C.'
'Reddy, J.M.'

_publ_section_title
;
 Crystal structure of the transition-metal molybdates. I. Para magnetic
 alpha Mn Mo O4
;
_journal_name_full 'Journal of Chemical Physics'
_journal_page_first 2533
_journal_page_last 2543
_journal_volume 43
_journal_year 1965
_chemical_formula_sum 'Mn Mo O4'
_chemical_name_systematic 'Mn (Mo O4)'
_space_group_IT_number 12
_symmetry_space_group_name_Hall '-C 2y'
_symmetry_space_group_name_H-M 'C 1 2/m 1'
_cell_angle_alpha 90
_cell_angle_beta 106.28
_cell_angle_gamma 90
_cell_formula_units_Z 8
_cell_length_a 10.469
_cell_length_b 9.516
_cell_length_c 7.143
_cell_volume 683.074
_citation_journal_id_ASTM JCPSA6
_cod_data_source_file Abrahams_JCPSA6_1965_1576.cif
_cod_data_source_block Mn1Mo1O4
_cod_original_formula_sum 'Mn1 Mo1 O4'
_cod_database_code 1527061

loop_
_symmetry_equiv_pos_as_xyz
x,y,z
-x,y,-z
-x,-y,-z
x,-y,z
x+1/2,y+1/2,z
-x+1/2,y+1/2,-z
-x+1/2,-y+1/2,-z
x+1/2,-y+1/2,z

loop_
_atom_site_label
_atom_site_type_symbol
_atom_site_fract_x
_atom_site_fract_y
_atom_site_fract_z
_atom_site_occupancy
_atom_site_U_iso_or_equiv
O5 O-2 0.3645 0.1504 0.4698 1 0.0
Mn1 Mn+2 0 0.18299 0.5 1 0.0
O4 O-2 0.4584 0.3455 0.1904 1 0.0
O3 O-2 0.1369 0.3548 0.1083 1 0.0
Mo2 Mo+6 0.27069 0 0.40499 1 0.0
Mn2 Mn+2 0.79532 0 0.1387 1 0.0
O2 O-2 0.2029 0 0.1534 1 0.0
O1 O-2 0.3587 0.5 0.4635 1 0.0
Mo1 Mo+6 0 0.2516 0 1 0.0
